data_7201027
loop_
_publ_author_name
'Mahmoudi, Ghodrat'
'Morsali, Ali'

_publ_section_title
;
 Mercury(II) metal--organic coordination polymers with pyrazine
 derivatives
;
_journal_issue 9
_journal_name_full CrystEngComm
_journal_page_first 1868
_journal_paper_doi 10.1039/b903457a
_journal_volume 11
_journal_year 2009
_chemical_formula_sum 'C3 H4 Br2 Hg N'
_chemical_formula_weight 414.46
_chemical_name_systematic
;
?
;
_space_group_IT_number 2
_symmetry_cell_setting triclinic
_symmetry_space_group_name_Hall '-P 1'
_symmetry_space_group_name_H-M 'P -1'
_atom_sites_solution_hydrogens geom
_atom_sites_solution_primary direct
_atom_sites_solution_secondary difmap
_audit_creation_method SHELXL-97
_cell_angle_alpha 98.723(13)
_cell_angle_beta 100.464(13)
_cell_angle_gamma 99.231(14)
_cell_formula_units_Z 2
_cell_length_a 4.052(3)
_cell_length_b 9.002(7)
_cell_length_c 9.734(8)
_cell_measurement_reflns_used 2204
_cell_measurement_temperature 100(2)
_cell_measurement_theta_max 30.71
_cell_measurement_theta_min 2.17
_cell_volume 338.6(5)
_computing_cell_refinement 'SAINT+ 6.45 (Bruker, 2003)'
_computing_data_collection 'SMART 5.630 (Bruker, 1997-2002)'
_computing_data_reduction 'SAINT+ 6.45'
_computing_molecular_graphics 'SHELXTL 6.14'
_computing_publication_material 'SHELXTL 6.14'
_computing_structure_refinement 'SHELXTL 6.14'
_computing_structure_solution 'SHELXTL 6.14 (Bruker, 2000-2003)'
_diffrn_ambient_temperature 100(2)
_diffrn_measured_fraction_theta_full 0.979
_diffrn_measured_fraction_theta_max 0.979
_diffrn_measurement_device_type 'Bruker AXS SMART APEX CCD diffractometer'
_diffrn_measurement_method '\w scans'
_diffrn_radiation_monochromator graphite
_diffrn_radiation_source 'fine-focus sealed tube'
_diffrn_radiation_type MoK\a
_diffrn_radiation_wavelength 0.71073
_diffrn_reflns_av_R_equivalents 0.0376
_diffrn_reflns_av_sigmaI/netI 0.0613
_diffrn_reflns_limit_h_max 5
_diffrn_reflns_limit_h_min -5
_diffrn_reflns_limit_k_max 11
_diffrn_reflns_limit_k_min -11
_diffrn_reflns_limit_l_max 12
_diffrn_reflns_limit_l_min -12
_diffrn_reflns_number 3157
_diffrn_reflns_theta_full 28.28
_diffrn_reflns_theta_max 28.28
_diffrn_reflns_theta_min 2.17
_diffrn_standards_number 0
_exptl_absorpt_coefficient_mu 34.410
_exptl_absorpt_correction_T_max 0.179
_exptl_absorpt_correction_T_min 0.061
_exptl_absorpt_correction_type multi-scan
_exptl_absorpt_process_details 'SADABS (Sheldrick, 2007)'
_exptl_crystal_colour colourless
_exptl_crystal_density_diffrn 4.065
_exptl_crystal_density_method 'not measured'
_exptl_crystal_description block
_exptl_crystal_F_000 358
_exptl_crystal_size_max 0.08
_exptl_crystal_size_mid 0.07
_exptl_crystal_size_min 0.05
_refine_diff_density_max 7.064
_refine_diff_density_min -4.531
_refine_diff_density_rms 0.620
_refine_ls_extinction_method none
_refine_ls_goodness_of_fit_ref 1.034
_refine_ls_hydrogen_treatment constr
_refine_ls_matrix_type full
_refine_ls_number_parameters 65
_refine_ls_number_reflns 1641
_refine_ls_number_restraints 0
_refine_ls_restrained_S_all 1.034
_refine_ls_R_factor_all 0.0717
_refine_ls_R_factor_gt 0.0598
_refine_ls_shift/su_max 0.000
_refine_ls_shift/su_mean 0.000
_refine_ls_structure_factor_coef Fsqd
_refine_ls_weighting_details 'calc w=1/[\s^2^(Fo^2^)+(0.1095P)^2^] where P=(Fo^2^+2Fc^2^)/3'
_refine_ls_weighting_scheme calc
_refine_ls_wR_factor_gt 0.1514
_refine_ls_wR_factor_ref 0.1581
_reflns_number_gt 1341
_reflns_number_total 1641
_reflns_threshold_expression I>2\s(I)
_cod_data_source_file b903457a.txt
_cod_data_source_block 07mz288m
_cod_depositor_comments
;
The following automatic conversions were performed:
'_symmetry_cell_setting' value 'Triclinic' changed to 'triclinic'
according to '/home/saulius/struct/CIF-dictionaries/cif_core.dic'
dictionary named 'cif_core.dic' version 2.4.1 from 2010-06-29.

Automatic conversion script
Id: cif_fix_enum 1527 2010-12-29 10:47:43Z saulius 
;
_cod_original_cell_volume 338.6(4)
_cod_original_sg_symbol_H-M P-1
_cod_database_code 7201027

loop_
_symmetry_equiv_pos_as_xyz
'x, y, z'
'-x, -y, -z'

loop_
_atom_site_label
_atom_site_type_symbol
_atom_site_fract_x
_atom_site_fract_y
_atom_site_fract_z
_atom_site_U_iso_or_equiv
_atom_site_adp_type
_atom_site_occupancy
_atom_site_symmetry_multiplicity
_atom_site_calc_flag
_atom_site_refinement_flags
_atom_site_disorder_assembly
_atom_site_disorder_group
Br2 Br 0.5730(4) 0.77946(17) 0.48797(15) 0.0191(3) Uani 1 1 d . . .
Br3 Br -0.2495(4) 0.97808(17) 0.16632(15) 0.0189(3) Uani 1 1 d . . .
C1 C -0.055(4) 0.4721(16) 0.1281(15) 0.016(3) Uani 1 1 d . . .
C2 C -0.075(4) 0.3551(17) 0.0133(15) 0.019(3) Uani 1 1 d . . .
H2 H -0.1237 0.2519 0.0260 0.023 Uiso 1 1 calc R . .
C4 C -0.113(5) 0.4380(18) 0.2705(17) 0.029(4) Uani 1 1 d . . .
H4A H 0.0895 0.4871 0.3447 0.043 Uiso 1 1 calc R . .
H4B H -0.1528 0.3270 0.2666 0.043 Uiso 1 1 calc R . .
H4C H -0.3124 0.4778 0.2923 0.043 Uiso 1 1 calc R . .
Hg1 Hg 0.15503(14) 0.85752(6) 0.31022(5) 0.0195(2) Uani 1 1 d . . .
N1 N 0.027(3) 0.6176(14) 0.1145(14) 0.022(3) Uani 1 1 d . . .

loop_
_atom_site_aniso_label
_atom_site_aniso_U_11
_atom_site_aniso_U_22
_atom_site_aniso_U_33
_atom_site_aniso_U_23
_atom_site_aniso_U_13
_atom_site_aniso_U_12
Br2 0.0231(7) 0.0230(7) 0.0125(7) 0.0045(5) 0.0002(5) 0.0112(6)
Br3 0.0205(7) 0.0216(7) 0.0157(7) 0.0062(6) -0.0003(5) 0.0095(5)
C1 0.022(7) 0.016(6) 0.014(7) 0.008(5) 0.013(5) 0.004(5)
C2 0.035(8) 0.014(6) 0.011(6) 0.007(5) 0.002(6) 0.012(6)
C4 0.043(10) 0.021(8) 0.021(8) 0.003(6) 0.004(7) 0.008(7)
Hg1 0.0227(3) 0.0223(3) 0.0129(3) 0.0009(2) -0.0019(2) 0.0112(2)
N1 0.029(7) 0.014(6) 0.020(6) -0.004(5) -0.004(5) 0.008(5)

loop_
_atom_type_symbol
_atom_type_description
_atom_type_scat_dispersion_real
_atom_type_scat_dispersion_imag
_atom_type_scat_source
C C 0.0033 0.0016 'International Tables Vol C Tables 4.2.6.8 and 6.1.1.4'
H H 0.0000 0.0000 'International Tables Vol C Tables 4.2.6.8 and 6.1.1.4'
N N 0.0061 0.0033 'International Tables Vol C Tables 4.2.6.8 and 6.1.1.4'
Br Br -0.2901 2.4595 'International Tables Vol C Tables 4.2.6.8 and 6.1.1.4'
Hg Hg -2.3894 9.2266 'International Tables Vol C Tables 4.2.6.8 and 6.1.1.4'

loop_
_geom_angle_atom_site_label_1
_geom_angle_atom_site_label_2
_geom_angle_atom_site_label_3
_geom_angle
_geom_angle_site_symmetry_1
_geom_angle_site_symmetry_3
_geom_angle_publ_flag
Hg1 Br3 Hg1 92.18(7) . 1_455 ?
N1 C1 C2 119.7(12) . . ?
N1 C1 C4 118.7(13) . . ?
C2 C1 C4 121.6(13) . . ?
N1 C2 C1 122.8(13) 2_565 . ?
N1 C2 H2 118.6 2_565 . ?
C1 C2 H2 118.6 . . ?
C1 C4 H4A 109.5 . . ?
C1 C4 H4B 109.5 . . ?
H4A C4 H4B 109.5 . . ?
C1 C4 H4C 109.5 . . ?
H4A C4 H4C 109.5 . . ?
H4B C4 H4C 109.5 . . ?
Br3 Hg1 Br2 169.39(5) . . ?
Br3 Hg1 N1 91.3(3) . . ?
Br2 Hg1 N1 99.3(3) . . ?
Br3 Hg1 Br3 92.18(7) . 1_655 ?
Br2 Hg1 Br3 89.14(7) . 1_655 ?
N1 Hg1 Br3 86.0(3) . 1_655 ?
C1 N1 C2 117.5(12) . 2_565 ?
C1 N1 Hg1 127.7(10) . . ?
C2 N1 Hg1 114.6(9) 2_565 . ?

loop_
_geom_bond_atom_site_label_1
_geom_bond_atom_site_label_2
_geom_bond_distance
_geom_bond_site_symmetry_2
_geom_bond_publ_flag
Br2 Hg1 2.4581(19) . ?
Br3 Hg1 2.4546(19) . ?
Br3 Hg1 3.132(2) 1_455 ?
C1 N1 1.330(18) . ?
C1 C2 1.396(19) . ?
C1 C4 1.52(2) . ?
C2 N1 1.346(19) 2_565 ?
C2 H2 0.9500 . ?
C4 H4A 0.9800 . ?
C4 H4B 0.9800 . ?
C4 H4C 0.9800 . ?
Hg1 N1 2.568(12) . ?
Hg1 Br3 3.132(2) 1_655 ?
N1 C2 1.346(19) 2_565 ?

loop_
_geom_torsion_atom_site_label_1
_geom_torsion_atom_site_label_2
_geom_torsion_atom_site_label_3
_geom_torsion_atom_site_label_4
_geom_torsion
_geom_torsion_site_symmetry_1
_geom_torsion_site_symmetry_2
_geom_torsion_site_symmetry_3
_geom_torsion_site_symmetry_4
_geom_torsion_publ_flag
N1 C1 C2 N1 -3(3) . . . 2_565 ?
C4 C1 C2 N1 179.5(15) . . . 2_565 ?
Hg1 Br3 Hg1 Br2 -83.0(3) 1_455 . . . ?
Hg1 Br3 Hg1 N1 93.9(3) 1_455 . . . ?
Hg1 Br3 Hg1 Br3 179.999(1) 1_455 . . 1_655 ?
C2 C1 N1 C2 2(2) . . . 2_565 ?
C4 C1 N1 C2 -179.6(15) . . . 2_565 ?
C2 C1 N1 Hg1 -172.0(11) . . . . ?
C4 C1 N1 Hg1 6(2) . . . . ?
Br3 Hg1 N1 C1 -129.6(12) . . . . ?
Br2 Hg1 N1 C1 49.8(13) . . . . ?
Br3 Hg1 N1 C1 138.3(12) 1_655 . . . ?
Br3 Hg1 N1 C2 55.7(11) . . . 2_565 ?
Br2 Hg1 N1 C2 -124.8(10) . . . 2_565 ?
Br3 Hg1 N1 C2 -36.4(10) 1_655 . . 2_565 ?
